data_7102573
loop_
_publ_author_name
'Antonova, Alla B'
'Bruce, Michael I'
'Ellis, Benjamin G'
'Gaudio, Maryka'
'Humphrey, Paul A'
'Jevric, Martyn'
'Melino, Giovanni'
'Nicholson, Brian K'
'Perkins, Gary J'
'Skelton, Brian W'
'Stapleton, Bronwin'
'White, Allan H'
'Zaitseva, Natasha N'

_publ_section_title
;
 A novel methodology for the synthesis of complexes containing long
 carbon chains linking metal centres: molecular structures of
 [Ru(dppe)Cp*]2(mu-C14) and [Co3(mu-dppm)(CO)7]2(mu3:mu3-C16).
;
_journal_issue 8
_journal_name_full 'Chemical communications (Cambridge, England)'
_journal_page_first 960
_journal_page_last 961
_journal_paper_doi 10.1039/b315854n
_journal_year 2004
_chemical_formula_moiety 'C86 H78 P4 Ru2, 7(C6 H6)'
_chemical_formula_sum 'C128 H120 P4 Ru2'
_chemical_formula_weight 1984.4
_space_group_IT_number 2
_symmetry_cell_setting triclinic
_symmetry_space_group_name_Hall '-P 1'
_symmetry_space_group_name_H-M 'P -1'
_cell_angle_alpha 75.371(3)
_cell_angle_beta 88.083(3)
_cell_angle_gamma 60.879(3)
_cell_formula_units_Z 1
_cell_length_a 14.108(3)
_cell_length_b 14.438(3)
_cell_length_c 15.051(3)
_cell_measurement_reflns_used 6380
_cell_measurement_temperature 150(2)
_cell_measurement_theta_max 28.22
_cell_measurement_theta_min 2.29
_cell_volume 2576.9(9)
_computing_cell_refinement 'Siemens SAINT (Siemens, 1995)'
_computing_data_collection 'Siemens SMART (Siemens, 1995)'
_computing_data_reduction 'xtal ADDREF SORTRF'
_computing_molecular_graphics xtal
_computing_publication_material 'xtal BONDLA CIFIO'
_computing_structure_refinement 'xtal CRYLSQ'
_computing_structure_solution xtal
_diffrn_ambient_temperature 150(2)
_diffrn_measured_fraction_theta_full 1.0
_diffrn_measured_fraction_theta_max .97
_diffrn_measurement_device_type
;
Bruker SMART CCD diffractometer
;
_diffrn_measurement_method '\w scans'
_diffrn_radiation_detector 'CCD area detector'
_diffrn_radiation_monochromator graphite
_diffrn_radiation_source 'sealed tube'
_diffrn_radiation_type 'Mo K\a'
_diffrn_radiation_wavelength .71073
_diffrn_reflns_av_R_equivalents .062
_diffrn_reflns_av_sigmaI/netI .097
_diffrn_reflns_limit_h_max 17
_diffrn_reflns_limit_h_min -17
_diffrn_reflns_limit_k_max 18
_diffrn_reflns_limit_k_min -17
_diffrn_reflns_limit_l_max 18
_diffrn_reflns_limit_l_min -18
_diffrn_reflns_number 22528
_diffrn_reflns_theta_full 26.3
_diffrn_reflns_theta_max 26.3
_diffrn_reflns_theta_min 1.41
_diffrn_standards_decay_% 0
_exptl_absorpt_coefficient_mu .406
_exptl_absorpt_correction_T_max 1.0
_exptl_absorpt_correction_T_min .59
_exptl_absorpt_correction_type multi-scan
_exptl_absorpt_process_details
;
SADABS; Sheldrick, 1996
;
_exptl_crystal_colour off_white
_exptl_crystal_density_diffrn 1.279
_exptl_crystal_density_method 'not measured'
_exptl_crystal_description rod
_exptl_crystal_F_000 1036
_exptl_crystal_size_max .68
_exptl_crystal_size_mid .09
_exptl_crystal_size_min .06
_refine_diff_density_max 2.26
_refine_diff_density_min -1.105
_refine_ls_extinction_method none
_refine_ls_goodness_of_fit_all .996
_refine_ls_goodness_of_fit_ref 1.04
_refine_ls_hydrogen_treatment noref
_refine_ls_matrix_type full
_refine_ls_number_constraints 0
_refine_ls_number_parameters 634
_refine_ls_number_reflns 7823
_refine_ls_number_restraints 0
_refine_ls_R_factor_all .088
_refine_ls_R_factor_gt .062
_refine_ls_shift/su_max .033
_refine_ls_shift/su_mean .002
_refine_ls_structure_factor_coef F
_refine_ls_weighting_scheme calc
_refine_ls_wR_factor_all .086
_refine_ls_wR_factor_ref .078
_reflns_d_resolution_high .8
_reflns_d_resolution_low 14.439
_reflns_Friedel_coverage 0
_reflns_limit_h_max 17
_reflns_limit_h_min 0
_reflns_limit_k_max 18
_reflns_limit_k_min -15
_reflns_limit_l_max 18
_reflns_limit_l_min -18
_reflns_number_gt 7823
_reflns_number_total 10149
_reflns_threshold_expression 'F    > 4.00 sig(F   )'
_cod_data_source_file b315854n.txt
_cod_data_source_block br1012
_cod_original_sg_symbol_Hall -p_1
_cod_original_sg_symbol_H-M P_-1
_cod_database_code 7102573

loop_
_symmetry_equiv_pos_as_xyz
+x,+y,+z
-x,-y,-z

loop_
_atom_site_label
_atom_site_fract_x
_atom_site_fract_y
_atom_site_fract_z
_atom_site_U_iso_or_equiv
_atom_site_adp_type
_atom_site_occupancy
Ru .21204(3) .83379(3) .27099(3) .0169(3) Uani 1.00000
P1 .27510(9) .79187(9) .42151(8) .0197(11) Uani 1.00000
C111 .2547(4) .9043(4) .4690(3) .022(4) Uani 1.00000
C112 .2871(4) .8880(4) .5607(3) .027(5) Uani 1.00000
C113 .2739(4) .9759(5) .5920(4) .031(6) Uani 1.00000
C114 .2278(4) 1.0807(4) .5330(4) .030(5) Uani 1.00000
C115 .1968(4) 1.0982(4) .4416(4) .027(5) Uani 1.00000
C116 .2093(4) 1.0107(4) .4099(3) .025(5) Uani 1.00000
C121 .2372(4) .7107(4) .5155(3) .022(4) Uani 1.00000
C122 .3052(5) .5975(5) .5532(4) .040(6) Uani 1.00000
C123 .2765(5) .5395(4) .6277(4) .045(6) Uani 1.00000
C124 .1803(5) .5932(4) .6640(4) .034(6) Uani 1.00000
C125 .1116(4) .7040(5) .6257(4) .032(5) Uani 1.00000
C126 .1397(4) .7619(4) .5522(3) .028(5) Uani 1.00000
C110 .4243(4) .7076(4) .4309(3) .024(4) Uani 1.00000
C120 .4664(4) .7661(4) .3560(3) .023(4) Uani 1.00000
P2 .37765(9) .82287(10) .24552(8) .0196(11) Uani 1.00000
C211 .3834(4) .9499(4) .1943(3) .023(4) Uani 1.00000
C212 .3739(4) 1.0188(4) .2490(4) .029(5) Uani 1.00000
C213 .3742(5) 1.1175(5) .2106(4) .037(6) Uani 1.00000
C214 .3846(5) 1.1482(4) .1175(4) .037(6) Uani 1.00000
C215 .3935(4) 1.0811(4) .0626(4) .031(5) Uani 1.00000
C216 .3930(4) .9827(4) .1004(3) .027(5) Uani 1.00000
C221 .4606(4) .7362(4) .1715(3) .022(4) Uani 1.00000
C222 .4151(4) .6951(4) .1219(3) .026(5) Uani 1.00000
C223 .4746(4) .6356(4) .0610(4) .033(6) Uani 1.00000
C224 .5801(5) .6145(4) .0511(4) .036(6) Uani 1.00000
C225 .6268(4) .6534(4) .1019(4) .032(5) Uani 1.00000
C226 .5685(4) .7134(4) .1610(3) .024(5) Uani 1.00000
C1 .2790(4) .6733(4) .3023(3) .022(4) Uani 1.00000
C2 .3119(4) .5732(4) .3253(3) .025(5) Uani 1.00000
C3 .3444(4) .4646(4) .3560(3) .025(4) Uani 1.00000
C4 .3726(4) .3666(4) .3855(3) .025(5) Uani 1.00000
C5 .4064(4) .2581(4) .4180(3) .026(5) Uani 1.00000
C6 .4400(4) .1598(4) .4496(4) .028(5) Uani 1.00000
C7 .4809(4) .0497(4) .4849(4) .028(5) Uani 1.00000
C101 .0406(4) .8692(4) .2502(3) .024(4) Uani 1.00000
C1011 -.0075(4) .8043(4) .3074(4) .032(5) Uani 1.00000
C102 .0355(4) .9656(4) .2638(3) .024(4) Uani 1.00000
C1021 -.0240(4) 1.0212(4) .3360(4) .031(5) Uani 1.00000
C103 .0831(4) 1.0073(4) .1908(3) .024(4) Uani 1.00000
C1031 .0811(4) 1.1152(4) .1691(4) .033(5) Uani 1.00000
C104 .1181(4) .9343(4) .1307(3) .022(4) Uani 1.00000
C1041 .1577(4) .9575(4) .0387(4) .033(5) Uani 1.00000
C105 .0896(4) .8517(4) .1667(3) .026(5) Uani 1.00000
C1051 .1011(4) .7654(4) .1223(4) .034(5) Uani 1.00000
C011 -.2099(6) .8054(6) .1386(4) .051(7) Uani 1.00000
C012 -.1516(5) .7006(5) .1966(5) .044(6) Uani 1.00000
C013 -.1760(5) .6762(5) .2852(4) .042(6) Uani 1.00000
C014 -.2603(5) .7586(6) .3176(5) .048(7) Uani 1.00000
C015 -.3180(5) .8636(5) .2598(5) .051(7) Uani 1.00000
C016 -.2925(5) .8866(5) .1701(5) .053(7) Uani 1.00000
C021 .0744(6) .4080(6) .2373(5) .064(9) Uani 1.00000
C022 .1458(6) .4485(7) .2252(5) .067(9) Uani 1.00000
C023 .1873(6) .4635(7) .1451(7) .074(10) Uani 1.00000
C024 .1597(9) .4351(9) .0721(7) .103(15) Uani 1.00000
C025 .0930(8) .3870(8) .0869(7) .088(13) Uani 1.00000
C026 .0513(7) .3769(6) .1677(6) .070(10) Uani 1.00000
C031 .0951(5) .4292(5) .4694(4) .042(6) Uani 1.00000
C032 .0786(5) .5298(5) .4741(4) .038(6) Uani 1.00000
C033 .0160(5) .3996(5) .4959(4) .040(6) Uani 1.00000
C041 .408(3) .787(3) -.1827(12) .07(3) Uani .50000
C042 .4432(11) .689(3) -.2069(13) .08(3) Uani .50000
C043 .376(3) .6412(12) -.1995(13) .06(2) Uani .50000
C044 .274(3) .692(3) -.1680(12) .06(2) Uani .50000
C045 .2378(11) .791(3) -.1438(13) .045(18) Uani .50000
C046 .305(3) .8381(12) -.1512(13) .06(3) Uani .50000
H041 .454(4) .817(5) -.1878(17) .07900 Uiso .50000
H042 .5124(14) .652(5) -.2287(18) .08900 Uiso .50000
H043 .399(5) .5735(15) -.216(2) .07900 Uiso .50000
H044 .227(5) .660(5) -.1629(17) .08100 Uiso .50000
H045 .1681(13) .825(5) -.1223(18) .05800 Uiso .50000
H046 .282(5) .9035(15) -.135(2) .07600 Uiso .50000
C041' .387(3) .813(2) -.1739(12) .039(15) Uani .50000
C042' .4617(13) .717(3) -.1980(11) .042(17) Uani .50000
C043' .432(2) .6394(14) -.2040(13) .041(18) Uani .50000
C044' .327(3) .657(2) -.1859(12) .05(2) Uani .50000
C045' .2524(13) .753(3) -.1618(11) .05(2) Uani .50000
C046' .282(2) .8303(14) -.1557(13) .041(17) Uani .50000
H041' .407(6) .865(4) -.1698(17) .05900 Uiso .50000
H042' .533(2) .705(6) -.2102(16) .05900 Uiso .50000
H043' .483(4) .575(2) -.220(2) .05900 Uiso .50000
H044' .307(6) .604(4) -.1900(17) .05900 Uiso .50000
H045' .181(2) .765(6) -.1495(16) .05900 Uiso .50000
H046' .231(4) .895(2) -.139(2) .05900 Uiso .50000
H112 .31934 .81523 .60227 .03200 Uiso 1.00000
H113 .29661 .96359 .65501 .04000 Uiso 1.00000
H114 .21785 1.14037 .55591 .03700 Uiso 1.00000
H115 .16686 1.17064 .40002 .03500 Uiso 1.00000
H116 .18521 1.02333 .34706 .03300 Uiso 1.00000
H122 .37341 .55901 .52809 .05100 Uiso 1.00000
H123 .32490 .46126 .65397 .05500 Uiso 1.00000
H124 .15943 .55481 .71596 .04200 Uiso 1.00000
H125 .04338 .74099 .65040 .03900 Uiso 1.00000
H126 .09049 .83921 .52699 .03500 Uiso 1.00000
H110a .45457 .69795 .49086 .03000 Uiso 1.00000
H110b .44396 .63699 .42370 .03000 Uiso 1.00000
H120a .53926 .71679 .34754 .02900 Uiso 1.00000
H120b .46625 .82589 .37381 .02900 Uiso 1.00000
H212 .36776 .99686 .31421 .03600 Uiso 1.00000
H213 .36675 1.16448 .24930 .04800 Uiso 1.00000
H214 .38496 1.21621 .09090 .04500 Uiso 1.00000
H215 .39921 1.10265 -.00318 .03800 Uiso 1.00000
H216 .40018 .93625 .06134 .03500 Uiso 1.00000
H222 .34285 .70751 .13045 .03400 Uiso 1.00000
H223 .44103 .61054 .02520 .04200 Uiso 1.00000
H224 .62196 .57218 .01006 .04300 Uiso 1.00000
H225 .70088 .63782 .09495 .04000 Uiso 1.00000
H226 .60066 .74029 .19599 .03200 Uiso 1.00000
H1011a -.08095 .83132 .28475 .04900 Uiso 1.00000
H1011b -.00590 .80599 .37077 .04900 Uiso 1.00000
H1011c .03297 .72909 .30613 .04900 Uiso 1.00000
H1021a .01264 1.05343 .35729 .04700 Uiso 1.00000
H1021b -.02811 .96906 .38780 .04700 Uiso 1.00000
H1021c -.09567 1.07747 .31106 .04700 Uiso 1.00000
H1031a .02667 1.16640 .11895 .05100 Uiso 1.00000
H1031b .15010 1.10576 .15261 .05100 Uiso 1.00000
H1031c .06379 1.14406 .22173 .05100 Uiso 1.00000
H1041a .09962 1.01512 -.00470 .05000 Uiso 1.00000
H1041b .19050 .89266 .01703 .05000 Uiso 1.00000
H1041c .21222 .97784 .04451 .05000 Uiso 1.00000
H1051a .03066 .78347 .09871 .05200 Uiso 1.00000
H1051b .13218 .69597 .16793 .05200 Uiso 1.00000
H1051c .14776 .76025 .07421 .05200 Uiso 1.00000
H011 -.19053 .82128 .07617 .06500 Uiso 1.00000
H012 -.09364 .64276 .17354 .05400 Uiso 1.00000
H013 -.13311 .60172 .32469 .05400 Uiso 1.00000
H014 -.27761 .74164 .38111 .06200 Uiso 1.00000
H015 -.37599 .92196 .28212 .06300 Uiso 1.00000
H016 -.33361 .95887 .13096 .06900 Uiso 1.00000
H021 .04248 .40071 .29526 .07800 Uiso 1.00000
H022 .16535 .46676 .27631 .08400 Uiso 1.00000
H023 .23804 .49186 .13922 .08700 Uiso 1.00000
H024 .18447 .45245 .01208 .12600 Uiso 1.00000
H025 .07698 .36110 .03853 .10800 Uiso 1.00000
H026 .00045 .34944 .17597 .08500 Uiso 1.00000
H031 .16100 .38000 .44870 .05300 Uiso 1.00000
H032 .13336 .55135 .45673 .04800 Uiso 1.00000
H033 .02898 .32794 .49522 .05100 Uiso 1.00000

loop_
_atom_site_aniso_label
_atom_site_aniso_U_11
_atom_site_aniso_U_22
_atom_site_aniso_U_33
_atom_site_aniso_U_12
_atom_site_aniso_U_13
_atom_site_aniso_U_23
Ru .0146(2) .0129(2) .0279(2) -.01103(14) -.00001(13) -.00385(14)
P1 .0185(6) .0163(6) .0278(6) -.0117(5) .0012(5) -.0049(5)
C111 .018(2) .024(2) .032(2) -.015(2) .0051(19) -.011(2)
C112 .027(3) .029(3) .032(3) -.021(2) .005(2) -.006(2)
C113 .035(3) .044(3) .037(3) -.031(3) .010(2) -.022(3)
C114 .027(3) .030(3) .047(3) -.022(2) .008(2) -.019(2)
C115 .023(2) .018(2) .046(3) -.014(2) -.002(2) -.009(2)
C116 .024(2) .025(3) .035(3) -.018(2) .002(2) -.010(2)
C121 .021(2) .022(2) .028(2) -.016(2) .0033(19) -.007(2)
C122 .037(3) .029(3) .046(3) -.013(2) .014(3) -.006(3)
C123 .053(4) .023(3) .047(3) -.015(3) .008(3) .002(3)
C124 .043(3) .033(3) .036(3) -.029(3) .007(2) -.004(2)
C125 .032(3) .039(3) .039(3) -.027(2) .011(2) -.014(2)
C126 .029(3) .020(2) .035(3) -.015(2) -.002(2) -.002(2)
C110 .020(2) .019(2) .028(2) -.007(2) -.0033(19) -.005(2)
C120 .019(2) .029(3) .028(2) -.016(2) .0019(19) -.009(2)
P2 .0175(6) .0185(6) .0279(6) -.0128(5) .0018(5) -.0060(5)
C211 .016(2) .024(2) .033(3) -.014(2) .0034(19) -.008(2)
C212 .029(3) .029(3) .038(3) -.022(2) .008(2) -.010(2)
C213 .042(3) .032(3) .048(3) -.027(3) .006(3) -.013(3)
C214 .040(3) .026(3) .052(3) -.025(3) .002(3) -.005(3)
C215 .030(3) .031(3) .038(3) -.022(2) -.001(2) -.002(2)
C216 .020(2) .029(3) .034(3) -.014(2) -.000(2) -.007(2)
C221 .021(2) .021(2) .027(2) -.012(2) .0032(18) -.006(2)
C222 .024(2) .024(3) .036(3) -.015(2) .003(2) -.010(2)
C223 .038(3) .034(3) .042(3) -.026(3) .005(2) -.014(2)
C224 .043(3) .029(3) .041(3) -.021(3) .015(2) -.017(2)
C225 .028(3) .034(3) .040(3) -.019(2) .009(2) -.010(2)
C226 .022(2) .026(3) .031(3) -.017(2) .004(2) -.008(2)
C1 .017(2) .024(3) .029(2) -.014(2) .0013(18) -.006(2)
C2 .024(2) .019(2) .034(3) -.013(2) -.002(2) -.007(2)
C3 .019(2) .019(2) .037(3) -.010(2) -.004(2) -.004(2)
C4 .022(2) .020(2) .038(3) -.014(2) -.002(2) -.005(2)
C5 .022(2) .022(3) .040(3) -.015(2) -.000(2) -.006(2)
C6 .018(2) .020(3) .048(3) -.013(2) -.001(2) -.006(2)
C7 .019(2) .021(2) .046(3) -.012(2) -.003(2) -.006(2)
C101 .020(2) .020(2) .033(3) -.012(2) -.004(2) -.000(2)
C1011 .029(3) .032(3) .044(3) -.025(2) .002(2) -.004(2)
C102 .017(2) .020(2) .035(3) -.010(2) -.005(2) -.004(2)
C1021 .019(2) .031(3) .045(3) -.012(2) .004(2) -.015(2)
C103 .016(2) .018(2) .037(3) -.0103(19) -.003(2) -.002(2)
C1031 .032(3) .021(3) .047(3) -.018(2) -.003(2) -.000(2)
C104 .020(2) .015(2) .028(2) -.0093(19) -.0058(19) .0032(19)
C1041 .026(3) .036(3) .037(3) -.017(2) -.001(2) -.006(2)
C105 .016(2) .023(2) .038(3) -.011(2) -.009(2) -.004(2)
C1051 .032(3) .032(3) .044(3) -.019(2) -.004(2) -.014(2)
C011 .055(4) .055(4) .052(4) -.041(4) -.013(3) .002(3)
C012 .032(3) .039(3) .065(4) -.022(3) -.011(3) -.011(3)
C013 .043(3) .041(3) .055(4) -.032(3) -.008(3) -.008(3)
C014 .045(4) .060(4) .064(4) -.041(3) -.002(3) -.022(3)
C015 .033(3) .046(4) .088(5) -.025(3) -.011(3) -.025(4)
C016 .051(4) .034(3) .076(5) -.027(3) -.027(4) -.002(3)
C021 .070(5) .062(5) .067(5) -.045(4) -.007(4) -.001(4)
C022 .049(4) .087(6) .072(5) -.041(4) -.005(4) -.016(4)
C023 .042(4) .069(5) .123(7) -.032(4) .031(4) -.040(5)
C024 .109(8) .116(9) .105(8) -.059(7) .064(6) -.065(7)
C025 .087(6) .098(7) .113(8) -.055(6) .027(6) -.067(6)
C026 .076(5) .053(5) .099(6) -.041(4) .018(5) -.033(4)
C031 .043(3) .043(3) .041(3) -.022(3) .006(3) -.012(3)
C032 .040(3) .050(4) .037(3) -.034(3) .002(2) -.004(3)
C033 .052(4) .033(3) .043(3) -.029(3) -.003(3) -.005(3)
C041 .070(17) .10(2) .051(13) -.059(18) -.003(14) -.011(16)
C042 .057(12) .073(19) .048(12) -.011(12) .004(9) .018(13)
C043 .07(2) .044(10) .064(11) -.028(12) .026(14) -.013(8)
C044 .082(17) .045(12) .056(10) -.025(12) -.005(11) -.025(10)
C045 .047(9) .040(11) .049(9) -.022(8) -.016(7) -.013(8)
C046 .09(2) .084(15) .047(11) -.079(16) .005(13) -.010(10)
C041' .037(9) .029(7) .042(10) -.014(6) .014(7) -.002(7)
C042' .067(11) .029(8) .051(9) -.034(8) .019(8) -.025(7)
C043' .052(11) .042(9) .043(8) -.040(8) .002(8) .004(7)
C044' .043(14) .048(11) .051(12) -.031(10) .000(10) -.002(9)
C045' .043(9) .057(17) .058(12) -.027(10) -.003(7) -.008(11)
C046' .024(7) .049(11) .047(9) -.015(8) -.009(7) -.011(9)

loop_
_atom_type_symbol
_atom_type_oxidation_number
_atom_type_number_in_cell
_atom_type_scat_dispersion_real
_atom_type_scat_dispersion_imag
_atom_type_scat_source
C 0 128 .002 .002 'Int Tables Vol IV Tables 2.2B and 2.3.1'
H 0 120 0 0 'Int Tables Vol IV Tables 2.2B and 2.3.1'
P 0 4 .09 .095 'Int Tables Vol IV Tables 2.2B and 2.3.1'
Ru 0 2 -1.42 .836 'Int Tables Vol IV Tables 2.2B and 2.3.1'

loop_
_geom_angle_atom_site_label_1
_geom_angle_atom_site_label_2
_geom_angle_atom_site_label_3
_geom_angle_site_symmetry_3
_geom_angle
P1 Ru P2 . 82.49(5)
P1 Ru C1 . 80.79(15)
P1 Ru C101 . 114.20(13)
P1 Ru C102 . 102.73(13)
P1 Ru C103 . 122.53(14)
P1 Ru C104 . 159.83(14)
P1 Ru C105 . 149.44(14)
P2 Ru C1 . 91.09(16)
P2 Ru C101 . 162.68(12)
P2 Ru C102 . 138.36(16)
P2 Ru C103 . 106.20(15)
P2 Ru C104 . 100.82(14)
P2 Ru C105 . 127.17(14)
C1 Ru C101 . 96.0(2)
C1 Ru C102 . 130.5(2)
C1 Ru C103 . 152.0(2)
C1 Ru C104 . 118.8(2)
C1 Ru C105 . 90.4(2)
C101 Ru C102 . 36.9(2)
C101 Ru C103 . 61.7(2)
C101 Ru C104 . 61.94(18)
C101 Ru C105 . 37.34(18)
C102 Ru C103 . 36.48(18)
C102 Ru C104 . 61.62(17)
C102 Ru C105 . 61.6(2)
C103 Ru C104 . 37.35(19)
C103 Ru C105 . 61.6(2)
C104 Ru C105 . 36.6(2)
Ru P1 C111 . 118.41(14)
Ru P1 C121 . 121.7(2)
Ru P1 C110 . 107.05(16)
C111 P1 C121 . 101.2(2)
C111 P1 C110 . 103.1(3)
C121 P1 C110 . 103.1(2)
P1 C111 C112 . 123.0(4)
P1 C111 C116 . 118.7(4)
C112 C111 C116 . 118.2(5)
C111 C112 C113 . 120.5(4)
C111 C112 H112 . 119.4
C113 C112 H112 . 120.1
C112 C113 C114 . 120.6(5)
C112 C113 H113 . 119.6
C114 C113 H113 . 119.8
C113 C114 C115 . 119.8(6)
C113 C114 H114 . 119.5
C115 C114 H114 . 120.6
C114 C115 C116 . 119.9(4)
C114 C115 H115 . 120.0
C116 C115 H115 . 120.2
C111 C116 C115 . 121.0(5)
C111 C116 H116 . 119.1
C115 C116 H116 . 120.0
P1 C121 C122 . 122.1(4)
P1 C121 C126 . 120.0(3)
C122 C121 C126 . 118.0(5)
C121 C122 C123 . 120.6(5)
C121 C122 H122 . 119.9
C123 C122 H122 . 119.5
C122 C123 C124 . 120.0(5)
C122 C123 H123 . 119.9
C124 C123 H123 . 120.1
C123 C124 C125 . 119.7(6)
C123 C124 H124 . 121.3
C125 C124 H124 . 119.0
C124 C125 C126 . 120.5(5)
C124 C125 H125 . 119.4
C126 C125 H125 . 120.0
C121 C126 C125 . 121.1(4)
C121 C126 H126 . 120.0
C125 C126 H126 . 118.9
P1 C110 C120 . 108.4(3)
P1 C110 H110a . 109.4
P1 C110 H110b . 109.8
C120 C110 H110a . 110.6
C120 C110 H110b . 110.2
H110a C110 H110b . 108.5
C110 C120 P2 . 110.1(4)
C110 C120 H120a . 110.4
C110 C120 H120b . 109.6
P2 C120 H120a . 109.7
P2 C120 H120b . 108.9
H120a C120 H120b . 108.1
Ru P2 C120 . 110.88(18)
Ru P2 C211 . 119.35(14)
Ru P2 C221 . 117.0(2)
C120 P2 C211 . 101.7(3)
C120 P2 C221 . 104.7(2)
C211 P2 C221 . 101.1(2)
P2 C211 C212 . 120.1(4)
P2 C211 C216 . 121.7(5)
C212 C211 C216 . 118.1(5)
C211 C212 C213 . 120.9(5)
C211 C212 H212 . 119.0
C213 C212 H212 . 120.1
C212 C213 C214 . 120.2(6)
C212 C213 H213 . 119.7
C214 C213 H213 . 120.1
C213 C214 C215 . 119.5(6)
C213 C214 H214 . 120.3
C215 C214 H214 . 120.2
C214 C215 C216 . 120.6(5)
C214 C215 H215 . 120.2
C216 C215 H215 . 119.1
C211 C216 C215 . 120.7(6)
C211 C216 H216 . 119.6
C215 C216 H216 . 119.7
P2 C221 C222 . 119.8(4)
P2 C221 C226 . 121.2(5)
C222 C221 C226 . 119.0(5)
C221 C222 C223 . 120.4(5)
C221 C222 H222 . 119.7
C223 C222 H222 . 119.9
C222 C223 C224 . 119.9(7)
C222 C223 H223 . 119.5
C224 C223 H223 . 120.6
C223 C224 C225 . 120.0(5)
C223 C224 H224 . 120.2
C225 C224 H224 . 119.8
C224 C225 C226 . 120.6(6)
C224 C225 H225 . 119.5
C226 C225 H225 . 119.9
C221 C226 C225 . 120.1(6)
C221 C226 H226 . 119.2
C225 C226 H226 . 120.6
Ru C1 C2 . 173.8(5)
C1 C2 C3 . 176.0(5)
C2 C3 C4 . 178.5(6)
C3 C4 C5 . 178.5(6)
C4 C5 C6 . 177.5(7)
C5 C6 C7 . 178.1(6)
C6 C7 C7 '2 656' 178.7(6)
Ru C101 C1011 . 125.6(3)
Ru C101 C102 . 72.9(3)
Ru C101 C105 . 72.0(3)
C1011 C101 C102 . 126.1(5)
C1011 C101 C105 . 125.8(6)
C102 C101 C105 . 107.9(5)
C101 C1011 H1011a . 111.8
C101 C1011 H1011b . 111.3
C101 C1011 H1011c . 110.2
H1011a C1011 H1011b . 108.5
H1011a C1011 H1011c . 107.0
H1011b C1011 H1011c . 107.8
Ru C102 C101 . 70.2(2)
Ru C102 C1021 . 129.5(3)
Ru C102 C103 . 72.5(2)
C101 C102 C1021 . 124.7(5)
C101 C102 C103 . 108.7(5)
C1021 C102 C103 . 126.2(5)
C102 C1021 H1021a . 110.5
C102 C1021 H1021b . 110.5
C102 C1021 H1021c . 110.1
H1021a C1021 H1021b . 108.4
H1021a C1021 H1021c . 108.4
H1021b C1021 H1021c . 108.8
Ru C103 C102 . 71.0(2)
Ru C103 C1031 . 131.7(4)
Ru C103 C104 . 70.2(2)
C102 C103 C1031 . 127.2(5)
C102 C103 C104 . 107.1(5)
C1031 C103 C104 . 125.0(5)
C103 C1031 H1031a . 109.6
C103 C1031 H1031b . 110.0
C103 C1031 H1031c . 109.9
H1031a C1031 H1031b . 109.2
H1031a C1031 H1031c . 108.7
H1031b C1031 H1031c . 109.5
Ru C104 C103 . 72.5(2)
Ru C104 C1041 . 130.3(3)
Ru C104 C105 . 71.4(3)
C103 C104 C1041 . 124.1(5)
C103 C104 C105 . 108.1(4)
C1041 C104 C105 . 126.9(5)
C104 C1041 H1041a . 110.6
C104 C1041 H1041b . 110.0
C104 C1041 H1041c . 109.6
H1041a C1041 H1041b . 109.4
H1041a C1041 H1041c . 109.2
H1041b C1041 H1041c . 108.0
Ru C105 C101 . 70.7(3)
Ru C105 C104 . 71.9(3)
Ru C105 C1051 . 126.4(3)
C101 C105 C104 . 108.2(5)
C101 C105 C1051 . 125.4(5)
C104 C105 C1051 . 126.2(5)
C105 C1051 H1051a . 108.9
C105 C1051 H1051b . 108.8
C105 C1051 H1051c . 110.4
H1051a C1051 H1051b . 108.9
H1051a C1051 H1051c . 110.8
H1051b C1051 H1051c . 109.0
C012 C011 C016 . 119.8(6)
C012 C011 H011 . 119.6
C016 C011 H011 . 120.7
C011 C012 C013 . 120.8(6)
C011 C012 H012 . 119.4
C013 C012 H012 . 119.7
C012 C013 C014 . 119.7(5)
C012 C013 H013 . 119.0
C014 C013 H013 . 121.3
C013 C014 C015 . 119.5(6)
C013 C014 H014 . 119.9
C015 C014 H014 . 120.6
C014 C015 C016 . 120.0(6)
C014 C015 H015 . 120.1
C016 C015 H015 . 119.9
C011 C016 C015 . 120.3(5)
C011 C016 H016 . 120.7
C015 C016 H016 . 119.0
C022 C021 C026 . 118.4(8)
C022 C021 H021 . 120.8
C026 C021 H021 . 120.8
C021 C022 C023 . 122.1(10)
C021 C022 H022 . 118.2
C023 C022 H022 . 119.7
C022 C023 C024 . 119.2(11)
C022 C023 H023 . 119.8
C024 C023 H023 . 121.0
C023 C024 C025 . 118.4(10)
C023 C024 H024 . 119.0
C025 C024 H024 . 122.6
C024 C025 C026 . 119.7(12)
C024 C025 H025 . 120.1
C026 C025 H025 . 120.2
C021 C026 C025 . 122.1(11)
C021 C026 H026 . 118.3
C025 C026 H026 . 119.6
C032 C031 C033 . 119.5(5)
C032 C031 H031 . 119.8
C033 C031 H031 . 120.7
C031 C032 H032 . 120.6
C031 C032 C033 '2 566' 119.8(7)
H032 C032 C033 '2 566' 119.6
C031 C033 H033 . 119.4
C031 C033 C032 '2 566' 120.7(7)
H033 C033 C032 '2 566' 119.8
C042 C041 C046 . 120(4)
C042 C041 H041 . 119
C046 C041 H041 . 122(5)
C041 C042 C043 . 120(2)
C041 C042 H042 . 122(6)
C043 C042 H042 . 118(5)
C042 C043 C044 . 120(3)
C042 C043 H043 . 122(5)
C044 C043 H043 . 118(6)
C043 C044 C045 . 120(4)
C043 C044 H044 . 120(5)
C045 C044 H044 . 120(4)
C044 C045 C046 . 120(2)
C044 C045 H045 . 120(6)
C046 C045 H045 . 120(6)
C041 C046 C045 . 120(3)
C041 C046 H046 . 120(6)
C045 C046 H046 . 120(6)
C042' C041' C046' . 120(4)
C042' C041' H041' . 120(6)
C046' C041' H041' . 120(4)
C041' C042' C043' . 120(3)
C041' C042' H042' . 120(7)
C043' C042' H042' . 120(6)
C042' C043' C044' . 120(2)
C042' C043' H043' . 120(5)
C044' C043' H043' . 120(5)
C043' C044' C045' . 120(4)
C043' C044' H044' . 120(4)
C045' C044' H044' . 120(6)
C044' C045' C046' . 120(3)
C044' C045' H045' . 120(7)
C046' C045' H045' . 120(6)
C041' C046' C045' . 120(2)
C041' C046' H046' . 120(5)
C045' C046' H046' . 120(5)

loop_
_geom_bond_atom_site_label_1
_geom_bond_atom_site_label_2
_geom_bond_site_symmetry_2
_geom_bond_distance
Ru P1 . 2.2823(14)
Ru P2 . 2.2897(15)
Ru C1 . 1.958(5)
Ru C101 . 2.231(5)
Ru C102 . 2.267(4)
Ru C103 . 2.286(4)
Ru C104 . 2.255(4)
Ru C105 . 2.249(6)
P1 C111 . 1.829(6)
P1 C121 . 1.839(5)
P1 C110 . 1.836(4)
C111 C112 . 1.395(7)
C111 C116 . 1.397(6)
C112 C113 . 1.389(10)
C112 H112 . .962
C113 C114 . 1.379(7)
C113 H113 . .956
C114 C115 . 1.381(8)
C114 H114 . .954
C115 C116 . 1.392(9)
C115 H115 . .959
C116 H116 . .958
C121 C122 . 1.398(6)
C121 C126 . 1.382(7)
C122 C123 . 1.396(9)
C122 H122 . .969
C123 C124 . 1.371(8)
C123 H123 . .969
C124 C125 . 1.375(7)
C124 H124 . .965
C125 C126 . 1.380(8)
C125 H125 . .963
C126 H126 . .960
C110 C120 . 1.517(8)
C110 H110a . .959
C110 H110b . .952
C120 P2 . 1.859(5)
C120 H120a . .951
C120 H120b . .965
P2 C211 . 1.841(6)
P2 C221 . 1.835(5)
C211 C212 . 1.400(9)
C211 C216 . 1.398(7)
C212 C213 . 1.398(9)
C212 H212 . .968
C213 C214 . 1.384(8)
C213 H213 . .968
C214 C215 . 1.384(10)
C214 H214 . .965
C215 C216 . 1.393(9)
C215 H215 . .973
C216 H216 . .967
C221 C222 . 1.395(9)
C221 C226 . 1.406(7)
C222 C223 . 1.388(8)
C222 H222 . .956
C223 C224 . 1.378(9)
C223 H223 . .963
C224 C225 . 1.395(11)
C224 H224 . .959
C225 C226 . 1.365(8)
C225 H225 . .964
C226 H226 . .961
C1 C2 . 1.236(7)
C2 C3 . 1.353(7)
C3 C4 . 1.226(7)
C4 C5 . 1.350(7)
C5 C6 . 1.218(7)
C6 C7 . 1.357(7)
C7 C7 '2 656' 1.222(7)
C101 C1011 . 1.500(9)
C101 C102 . 1.426(9)
C101 C105 . 1.434(7)
C1011 H1011a . .951
C1011 H1011b . .961
C1011 H1011c . .956
C102 C1021 . 1.500(8)
C102 C103 . 1.425(7)
C1021 H1021a . .953
C1021 H1021b . .960
C1021 H1021c . .946
C103 C1031 . 1.495(9)
C103 C104 . 1.454(8)
C1031 H1031a . .954
C1031 H1031b . .949
C1031 H1031c . .957
C104 C1041 . 1.497(7)
C104 C105 . 1.415(8)
C1041 H1041a . .942
C1041 H1041b . .958
C1041 H1041c . .961
C105 C1051 . 1.498(9)
C1051 H1051a . .951
C1051 H1051b . .956
C1051 H1051c . .954
C011 C012 . 1.377(8)
C011 C016 . 1.368(9)
C011 H011 . .973
C012 C013 . 1.367(9)
C012 H012 . .974
C013 C014 . 1.394(9)
C013 H013 . .972
C014 C015 . 1.378(8)
C014 H014 . .979
C015 C016 . 1.386(11)
C015 H015 . .972
C016 H016 . .947
C021 C022 . 1.377(15)
C021 C026 . 1.345(15)
C021 H021 . .974
C022 C023 . 1.337(13)
C022 H022 . .961
C023 C024 . 1.394(18)
C023 H023 . .974
C024 C025 . 1.40(2)
C024 H024 . .975
C025 C026 . 1.338(15)
C025 H025 . .976
C026 H026 . .966
C031 C032 . 1.375(11)
C031 C033 . 1.391(11)
C031 H031 . .957
C032 H032 . .969
C032 C033 '2 566' 1.376(8)
C033 H033 . .962
C041 C042 . 1.40(6)
C041 C046 . 1.40(5)
C041 H041 . .93
C042 C043 . 1.40(6)
C042 H042 . .95
C043 C044 . 1.40(5)
C043 H043 . .97
C044 C045 . 1.40(6)
C044 H044 . .97
C045 C046 . 1.40(6)
C045 H045 . .95
C046 H046 . .93
C041' C042' . 1.40(5)
C041' C046' . 1.40(6)
C041' H041' . .95
C042' C043' . 1.40(6)
C042' H042' . .95(4)
C043' C044' . 1.40(6)
C043' H043' . .95
C044' C045' . 1.40(5)
C044' H044' . .95
C045' C046' . 1.40(6)
C045' H045' . .95
C046' H046' . .95
